data_7231624
loop_
_publ_author_name
'Ghosh, Kousik'
'Harms, Klaus'
'Bauz\'a, Antonio'
'Frontera, Antonio'
'Chattopadhyay, Shouvik'

_publ_section_title
;
 \s-Hole halogen bonding interactions in a mixed valence cobalt(iii/ii)
 complex and anti-electrostatic hydrogen bonding interaction in a
 cobalt(iii) complex: a theoretical insight
;
_journal_issue 45
_journal_name_full CrystEngComm
_journal_page_first 7281
_journal_paper_doi 10.1039/C8CE01323C
_journal_volume 20
_journal_year 2018
_chemical_formula_moiety 'C24 H32 Br2 Co N4 O2, C12 H16 Br Co N11 O'
_chemical_formula_sum 'C36 H48 Br3 Co2 N15 O3'
_chemical_formula_weight 1096.48
_chemical_name_common S139
_space_group_crystal_system triclinic
_space_group_IT_number 2
_space_group_name_Hall '-P 1'
_space_group_name_H-M_alt 'P -1'
_symmetry_space_group_name_Hall '-P 1'
_symmetry_space_group_name_H-M 'P -1'
_atom_sites_solution_hydrogens mixed
_atom_sites_solution_primary dual
_atom_sites_solution_secondary difmap
_audit_creation_method SHELXL-2017/1
_audit_update_record
;
2018-08-06 deposited with the CCDC.
2018-10-08 downloaded from the CCDC.
;
_cell_angle_alpha 102.673(2)
_cell_angle_beta 100.042(2)
_cell_angle_gamma 100.232(2)
_cell_formula_units_Z 2
_cell_length_a 12.1333(6)
_cell_length_b 12.4014(6)
_cell_length_c 16.1899(8)
_cell_measurement_reflns_used 9684
_cell_measurement_temperature 100(2)
_cell_measurement_theta_max 25.2394
_cell_measurement_theta_min 2.4161
_cell_volume 2280.5(2)
_computing_cell_refinement 'SAINT V8.35A (Bruker AXS Inc., 2015)'
_computing_data_collection 'APEX3 (Bruker AXS Inc., 2015)'
_computing_data_reduction SADABS
_computing_molecular_graphics 'DIAMOND (Crystal Impact)'
_computing_publication_material 'PLATON (Spek, 2003)'
_computing_structure_refinement 'SHELXL-2017/1 (Sheldrick, 2017)'
_computing_structure_solution 'XT V2014/1 (Bruker AXS Inc., 2014)'
_diffrn_ambient_temperature 100(2)
_diffrn_detector_area_resol_mean 7.9
_diffrn_measured_fraction_theta_full 0.999
_diffrn_measured_fraction_theta_max 0.998
_diffrn_measurement_device_type 'Bruker D8 QUEST area detector'
_diffrn_measurement_method '\w and \f scans'
_diffrn_radiation_type MoK\a
_diffrn_radiation_wavelength 0.71073
_diffrn_reflns_av_R_equivalents 0.0470
_diffrn_reflns_av_unetI/netI 0.0215
_diffrn_reflns_Laue_measured_fraction_full 0.999
_diffrn_reflns_Laue_measured_fraction_max 0.998
_diffrn_reflns_limit_h_max 14
_diffrn_reflns_limit_h_min -14
_diffrn_reflns_limit_k_max 13
_diffrn_reflns_limit_k_min -14
_diffrn_reflns_limit_l_max 19
_diffrn_reflns_limit_l_min -19
_diffrn_reflns_number 87642
_diffrn_reflns_point_group_measured_fraction_full 0.999
_diffrn_reflns_point_group_measured_fraction_max 0.998
_diffrn_reflns_theta_full 25.242
_diffrn_reflns_theta_max 25.319
_diffrn_reflns_theta_min 2.165
_diffrn_source 'microfocus sealed X-ray tube'
_exptl_absorpt_coefficient_mu 3.408
_exptl_absorpt_correction_T_max 0.81
_exptl_absorpt_correction_T_min 0.65
_exptl_absorpt_correction_type multi-scan
_exptl_absorpt_process_details ' '
_exptl_crystal_colour red
_exptl_crystal_density_diffrn 1.597
_exptl_crystal_density_method 'not measured'
_exptl_crystal_description block
_exptl_crystal_F_000 1104
_exptl_crystal_size_max 0.248
_exptl_crystal_size_mid 0.116
_exptl_crystal_size_min 0.066
_refine_diff_density_max 0.353
_refine_diff_density_min -0.497
_refine_diff_density_rms 0.061
_refine_ls_extinction_method none
_refine_ls_goodness_of_fit_ref 1.050
_refine_ls_hydrogen_treatment mixed
_refine_ls_matrix_type full
_refine_ls_number_parameters 565
_refine_ls_number_reflns 8311
_refine_ls_number_restraints 0
_refine_ls_restrained_S_all 1.050
_refine_ls_R_factor_all 0.0324
_refine_ls_R_factor_gt 0.0244
_refine_ls_shift/su_max 0.002
_refine_ls_shift/su_mean 0.000
_refine_ls_structure_factor_coef Fsqd
_refine_ls_weighting_details 'w=1/[\s^2^(Fo^2^)+(0.0168P)^2^+2.4570P] where P=(Fo^2^+2Fc^2^)/3'
_refine_ls_weighting_scheme calc
_refine_ls_wR_factor_gt 0.0480
_refine_ls_wR_factor_ref 0.0502
_reflns_Friedel_coverage 0.000
_reflns_number_gt 7273
_reflns_number_total 8311
_reflns_threshold_expression 'I > 2\s(I)'
_cod_data_source_file c8ce01323c2.cif
_cod_data_source_block S139_0m_sq
_cod_depositor_comments
;
The following automatic conversions were performed:

'_exptl_absorpt_correction_type' value 'Multi-Scan' changed to
'multi-scan' according to
/home/data/users/saulius/crontab/automatic-downloads/rss-feeds/RSC/lib/dictionaries/cif_core.dic
dictionary named 'cif_core.dic' version 2.4.2 from 2011-04-26.

Automatic conversion script
Id: cif_fix_values 4973 2017-02-22 13:04:09Z antanas 

 Adding full bibliography for 7231623--7231624.cif.
;
_cod_database_code 7231624
_shelx_shelxl_version_number 2017/1
_shelx_space_group_comment
; 
The symmetry employed for this shelxl refinement is uniquely defined 
by the following loop, which should always be used as a source of 
symmetry information in preference to the above space-group names. 
They are only intended as comments. 
;
_shelx_estimated_absorpt_t_min 0.485
_shelx_estimated_absorpt_t_max 0.806

loop_
_space_group_symop_operation_xyz
'x, y, z'
'-x, -y, -z'

loop_
_atom_site_label
_atom_site_type_symbol
_atom_site_fract_x
_atom_site_fract_y
_atom_site_fract_z
_atom_site_U_iso_or_equiv
_atom_site_adp_type
_atom_site_occupancy
_atom_site_site_symmetry_order
_atom_site_calc_flag
_atom_site_refinement_flags_posn
_atom_site_refinement_flags_adp
_atom_site_refinement_flags_occupancy
C1 C 0.15040(18) 0.40652(19) 0.25138(14) 0.0141(5) Uani 1 1 d . . .
Br1 Br 0.27574(2) 0.88825(2) -0.22234(2) 0.02221(6) Uani 1 1 d . . .
O1 O 0.38238(13) 0.58149(13) 0.00707(10) 0.0163(3) Uani 1 1 d . . .
N1 N 0.60217(16) 0.63132(15) -0.01094(11) 0.0144(4) Uani 1 1 d . . .
Co1 Co 0.500000 0.500000 0.000000 0.01228(9) Uani 1 2 d S . P
C2 C 0.13312(19) 0.3588(2) 0.16090(15) 0.0208(5) Uani 1 1 d . . .
H2 H 0.157281 0.405725 0.125317 0.025 Uiso 1 1 calc R U .
N2 N 0.55137(17) 0.55643(18) 0.12647(12) 0.0163(4) Uani 1 1 d . . .
Co2 Co 0.500000 1.000000 0.500000 0.01069(9) Uani 1 2 d S . P
C3 C 0.08218(19) 0.2459(2) 0.12323(15) 0.0204(5) Uani 1 1 d . . .
H3 H 0.072599 0.215945 0.062513 0.024 Uiso 1 1 calc R U .
O3 O 0.51068(12) 0.88171(12) 0.55783(9) 0.0130(3) Uani 1 1 d . . .
Co3 Co 0.28619(2) 0.56759(2) 0.40124(2) 0.01080(7) Uani 1 1 d . . .
C4 C 0.04481(18) 0.17595(19) 0.17368(15) 0.0173(5) Uani 1 1 d . . .
C5 C 0.05606(18) 0.21907(19) 0.26148(14) 0.0153(5) Uani 1 1 d . . .
H5 H 0.027631 0.171621 0.295401 0.018 Uiso 1 1 calc R U .
O5 O 0.19956(13) 0.51437(13) 0.28476(10) 0.0159(3) Uani 1 1 d . . .
N5 N 0.43655(15) 1.07564(14) 0.59132(12) 0.0126(4) Uani 1 1 d . . .
Br5 Br -0.02389(2) 0.01997(2) 0.12242(2) 0.02737(7) Uani 1 1 d . . .
C6 C 0.10964(18) 0.33324(18) 0.30052(14) 0.0133(5) Uani 1 1 d . . .
N6 N 0.34374(16) 0.91577(16) 0.43934(14) 0.0146(4) Uani 1 1 d . . .
C7 C 0.11221(18) 0.37674(18) 0.39136(14) 0.0125(4) Uani 1 1 d . . .
H7 H 0.063799 0.331523 0.417020 0.015 Uiso 1 1 calc R U .
C9 C 0.15412(18) 0.50731(18) 0.52812(13) 0.0127(4) Uani 1 1 d . . .
H9A H 0.096527 0.446140 0.537084 0.015 Uiso 1 1 calc R U .
H9B H 0.121295 0.575405 0.532393 0.015 Uiso 1 1 calc R U .
N9 N 0.17479(14) 0.47185(15) 0.44045(11) 0.0108(4) Uani 1 1 d . . .
C10 C 0.26196(18) 0.53418(18) 0.60017(14) 0.0129(5) Uani 1 1 d . . .
N10 N 0.38924(16) 0.62782(17) 0.51754(12) 0.0123(4) Uani 1 1 d . . .
C11 C 0.34446(18) 0.64087(18) 0.59749(14) 0.0132(5) Uani 1 1 d . . .
H11A H 0.304328 0.704093 0.602310 0.016 Uiso 1 1 calc R U .
H11B H 0.409872 0.661344 0.648305 0.016 Uiso 1 1 calc R U .
N11 N 0.20925(16) 0.69244(15) 0.43024(13) 0.0170(4) Uani 1 1 d . . .
H12A H 0.441(2) 0.588(2) 0.5206(15) 0.014(6) Uiso 1 1 d . . .
H12B H 0.426(2) 0.692(2) 0.5145(17) 0.025(7) Uiso 1 1 d . . .
C13 C 0.2229(2) 0.5594(2) 0.68606(14) 0.0180(5) Uani 1 1 d . . .
H13A H 0.289997 0.580324 0.734638 0.027 Uiso 1 1 calc R U .
H13B H 0.170159 0.491855 0.689738 0.027 Uiso 1 1 calc R U .
H13C H 0.183662 0.622268 0.688738 0.027 Uiso 1 1 calc R U .
N13 N 0.01239(18) 0.68363(19) 0.38377(18) 0.0390(6) Uani 1 1 d . . .
N12 N 0.10868(17) 0.68444(15) 0.40408(13) 0.0186(4) Uani 1 1 d . . .
C14 C 0.31702(19) 0.43139(18) 0.59244(14) 0.0158(5) Uani 1 1 d . . .
H14A H 0.383841 0.447449 0.640670 0.024 Uiso 1 1 calc R U .
H14B H 0.341481 0.415891 0.537263 0.024 Uiso 1 1 calc R U .
H14C H 0.260939 0.365109 0.594438 0.024 Uiso 1 1 calc R U .
N14 N 0.40184(16) 0.67107(16) 0.36736(12) 0.0172(4) Uani 1 1 d . . .
C101 C 0.3632(2) 0.65117(18) -0.04175(14) 0.0154(5) Uani 1 1 d . . .
C102 C 0.2516(2) 0.6691(2) -0.06278(15) 0.0201(5) Uani 1 1 d . . .
H102 H 0.192338 0.631459 -0.040856 0.024 Uiso 1 1 calc R U .
C103 C 0.2263(2) 0.73993(19) -0.11441(15) 0.0193(5) Uani 1 1 d . . .
H103 H 0.150124 0.750235 -0.128298 0.023 Uiso 1 1 calc R U .
C104 C 0.3125(2) 0.79649(19) -0.14628(14) 0.0170(5) Uani 1 1 d . . .
C105 C 0.4231(2) 0.78331(18) -0.12636(14) 0.0160(5) Uani 1 1 d . . .
H105 H 0.481565 0.823519 -0.147479 0.019 Uiso 1 1 calc R U .
C106 C 0.44962(19) 0.70992(18) -0.07446(14) 0.0145(5) Uani 1 1 d . . .
C107 C 0.56813(19) 0.70574(19) -0.04708(14) 0.0155(5) Uani 1 1 d . . .
H107 H 0.625204 0.762124 -0.056437 0.019 Uiso 1 1 calc R U .
C109 C 0.72356(19) 0.6541(2) 0.03241(14) 0.0176(5) Uani 1 1 d . . .
H10A H 0.768737 0.713595 0.012056 0.021 Uiso 1 1 calc R U .
H10B H 0.753003 0.584407 0.017577 0.021 Uiso 1 1 calc R U .
C110 C 0.7376(2) 0.6933(2) 0.13134(15) 0.0205(5) Uani 1 1 d . . .
C111 C 0.6758(2) 0.5999(2) 0.16627(15) 0.0196(5) Uani 1 1 d . . .
H11C H 0.714188 0.535565 0.157291 0.024 Uiso 1 1 calc R U .
H11D H 0.685098 0.629637 0.229640 0.024 Uiso 1 1 calc R U .
H112 H 0.516(2) 0.609(2) 0.1420(16) 0.020(7) Uiso 1 1 d . . .
H122 H 0.528(2) 0.504(2) 0.1504(16) 0.018(7) Uiso 1 1 d . . .
C113 C 0.6948(2) 0.8025(2) 0.15558(16) 0.0263(6) Uani 1 1 d . . .
H11G H 0.714103 0.832377 0.218848 0.039 Uiso 1 1 calc R U .
H11H H 0.611303 0.786182 0.134396 0.039 Uiso 1 1 calc R U .
H11I H 0.731583 0.858826 0.128994 0.039 Uiso 1 1 calc R U .
C114 C 0.8661(2) 0.7154(2) 0.17281(18) 0.0325(6) Uani 1 1 d . . .
H11J H 0.877618 0.738127 0.236171 0.049 Uiso 1 1 calc R U .
H11K H 0.908802 0.776120 0.153203 0.049 Uiso 1 1 calc R U .
H11L H 0.893714 0.646045 0.155518 0.049 Uiso 1 1 calc R U .
C201 C 0.55560(17) 0.90764(18) 0.64233(14) 0.0123(4) Uani 1 1 d . . .
C202 C 0.61949(18) 0.83685(18) 0.67680(14) 0.0138(5) Uani 1 1 d . . .
H202 H 0.627765 0.769689 0.639229 0.017 Uiso 1 1 calc R U .
C203 C 0.67015(18) 0.86324(18) 0.76395(15) 0.0157(5) Uani 1 1 d . . .
H203 H 0.713657 0.815033 0.785914 0.019 Uiso 1 1 calc R U .
C204 C 0.65733(19) 0.96113(19) 0.81988(14) 0.0163(5) Uani 1 1 d . . .
C205 C 0.59217(18) 1.02992(18) 0.78963(15) 0.0157(5) Uani 1 1 d . . .
H205 H 0.581437 1.094605 0.828619 0.019 Uiso 1 1 calc R U .
C206 C 0.54149(18) 1.00434(18) 0.70094(14) 0.0128(5) Uani 1 1 d . . .
C207 C 0.46532(18) 1.07197(18) 0.67057(14) 0.0142(5) Uani 1 1 d . . .
H207 H 0.434481 1.116795 0.712295 0.017 Uiso 1 1 calc R U .
C209 C 0.34273(18) 1.13119(18) 0.56794(15) 0.0159(5) Uani 1 1 d . . .
H20A H 0.364712 1.181380 0.530840 0.019 Uiso 1 1 calc R U .
H20B H 0.328918 1.178550 0.621213 0.019 Uiso 1 1 calc R U .
C210 C 0.23193(18) 1.04202(19) 0.51893(15) 0.0164(5) Uani 1 1 d . . .
C211 C 0.24667(18) 0.97336(19) 0.43211(15) 0.0170(5) Uani 1 1 d . . .
H21A H 0.174811 0.915433 0.403769 0.020 Uiso 1 1 calc R U .
H21B H 0.258164 1.024862 0.393968 0.020 Uiso 1 1 calc R U .
H212 H 0.326(2) 0.862(2) 0.4603(15) 0.010(6) Uiso 1 1 d . . .
H222 H 0.345(2) 0.879(2) 0.3848(18) 0.024(7) Uiso 1 1 d . . .
C213 C 0.1389(2) 1.1065(2) 0.49711(17) 0.0234(5) Uani 1 1 d . . .
H21E H 0.068734 1.052615 0.461653 0.035 Uiso 1 1 calc R U .
H21F H 0.165691 1.160277 0.464753 0.035 Uiso 1 1 calc R U .
H21G H 0.122812 1.147884 0.550958 0.035 Uiso 1 1 calc R U .
C214 C 0.19501(19) 0.9625(2) 0.57428(16) 0.0198(5) Uani 1 1 d . . .
H21H H 0.123867 0.907473 0.542007 0.030 Uiso 1 1 calc R U .
H21I H 0.182044 1.006883 0.628298 0.030 Uiso 1 1 calc R U .
H21J H 0.255519 0.922126 0.587948 0.030 Uiso 1 1 calc R U .
N19 N 0.43072(16) 0.41576(16) 0.24626(12) 0.0173(4) Uani 1 1 d . . .
N18 N 0.40213(15) 0.43323(14) 0.31143(12) 0.0132(4) Uani 1 1 d . . .
Br3 Br 0.73020(2) 0.99897(2) 0.93956(2) 0.02351(6) Uani 1 1 d . . .
N17 N 0.37319(15) 0.44754(15) 0.38057(12) 0.0135(4) Uani 1 1 d . . .
N16 N 0.41250(19) 0.69111(17) 0.22726(13) 0.0251(5) Uani 1 1 d . . .
N15 N 0.40380(16) 0.67714(15) 0.29482(13) 0.0156(4) Uani 1 1 d . . .

loop_
_atom_site_aniso_label
_atom_site_aniso_U_11
_atom_site_aniso_U_22
_atom_site_aniso_U_33
_atom_site_aniso_U_23
_atom_site_aniso_U_13
_atom_site_aniso_U_12
C1 0.0092(10) 0.0170(12) 0.0152(11) 0.0042(9) -0.0004(9) 0.0031(9)
Br1 0.02516(13) 0.01959(13) 0.02751(13) 0.01343(10) 0.00684(10) 0.00938(10)
O1 0.0208(8) 0.0164(8) 0.0169(8) 0.0078(7) 0.0098(7) 0.0077(7)
N1 0.0174(10) 0.0150(10) 0.0112(9) 0.0027(8) 0.0051(8) 0.0035(8)
Co1 0.0170(2) 0.0111(2) 0.0111(2) 0.00409(17) 0.00658(17) 0.00437(17)
C2 0.0162(12) 0.0297(14) 0.0156(12) 0.0080(11) 0.0020(10) 0.0020(10)
N2 0.0235(11) 0.0127(10) 0.0151(10) 0.0052(9) 0.0081(9) 0.0045(9)
Co2 0.0086(2) 0.0073(2) 0.0160(2) 0.00355(17) 0.00186(16) 0.00145(16)
C3 0.0130(11) 0.0324(14) 0.0122(11) 0.0002(10) 0.0026(9) 0.0030(10)
O3 0.0137(8) 0.0101(7) 0.0145(8) 0.0038(6) 0.0007(6) 0.0025(6)
Co3 0.01032(14) 0.00866(14) 0.01317(15) 0.00301(12) 0.00247(12) 0.00134(11)
C4 0.0100(11) 0.0176(12) 0.0177(12) -0.0035(10) -0.0013(9) 0.0002(9)
C5 0.0114(11) 0.0167(12) 0.0159(11) 0.0027(9) 0.0015(9) 0.0021(9)
O5 0.0166(8) 0.0158(8) 0.0150(8) 0.0073(7) 0.0009(6) 0.0010(7)
N5 0.0094(9) 0.0078(9) 0.0197(10) 0.0032(8) 0.0021(8) 0.0013(7)
Br5 0.02544(13) 0.02222(13) 0.02321(13) -0.00962(10) 0.00418(10) -0.00304(10)
C6 0.0096(10) 0.0159(11) 0.0133(11) 0.0024(9) 0.0002(9) 0.0041(9)
N6 0.0128(10) 0.0104(10) 0.0207(11) 0.0052(9) 0.0036(8) 0.0014(8)
C7 0.0097(10) 0.0142(11) 0.0149(11) 0.0060(9) 0.0029(9) 0.0030(9)
C9 0.0123(11) 0.0128(11) 0.0124(11) 0.0024(9) 0.0037(9) 0.0014(9)
N9 0.0095(9) 0.0120(9) 0.0110(9) 0.0021(7) 0.0022(7) 0.0035(7)
C10 0.0120(11) 0.0120(11) 0.0124(11) 0.0018(9) 0.0010(9) 0.0008(9)
N10 0.0098(9) 0.0101(10) 0.0164(10) 0.0030(8) 0.0023(8) 0.0019(8)
C11 0.0146(11) 0.0120(11) 0.0112(11) 0.0012(9) 0.0012(9) 0.0027(9)
N11 0.0114(10) 0.0119(10) 0.0257(11) 0.0030(8) 0.0006(8) 0.0032(8)
C13 0.0204(12) 0.0190(12) 0.0113(11) 0.0021(10) 0.0019(9) -0.0002(10)
N13 0.0142(12) 0.0290(13) 0.0712(18) 0.0161(13) -0.0008(11) 0.0051(10)
N12 0.0206(12) 0.0091(10) 0.0265(11) 0.0066(8) 0.0050(9) 0.0022(8)
C14 0.0162(11) 0.0124(11) 0.0166(12) 0.0044(9) -0.0001(9) 0.0001(9)
N14 0.0180(10) 0.0155(10) 0.0173(11) 0.0053(8) 0.0045(8) 0.0000(8)
C101 0.0233(12) 0.0122(11) 0.0124(11) 0.0019(9) 0.0078(9) 0.0061(9)
C102 0.0217(12) 0.0199(13) 0.0238(13) 0.0083(10) 0.0128(10) 0.0071(10)
C103 0.0208(12) 0.0186(12) 0.0227(13) 0.0063(10) 0.0083(10) 0.0105(10)
C104 0.0261(13) 0.0124(11) 0.0148(11) 0.0046(9) 0.0048(10) 0.0086(10)
C105 0.0231(12) 0.0113(11) 0.0145(11) 0.0027(9) 0.0066(10) 0.0041(9)
C106 0.0196(12) 0.0113(11) 0.0130(11) 0.0018(9) 0.0056(9) 0.0046(9)
C107 0.0201(12) 0.0142(11) 0.0134(11) 0.0042(9) 0.0076(9) 0.0024(9)
C109 0.0179(12) 0.0184(12) 0.0192(12) 0.0082(10) 0.0069(10) 0.0040(10)
C110 0.0237(13) 0.0181(12) 0.0173(12) 0.0048(10) 0.0026(10) 0.0002(10)
C111 0.0257(13) 0.0192(12) 0.0130(11) 0.0047(10) 0.0025(10) 0.0034(10)
C113 0.0362(15) 0.0179(13) 0.0215(13) 0.0025(11) 0.0075(11) 0.0000(11)
C114 0.0266(14) 0.0360(16) 0.0291(15) 0.0128(13) -0.0048(12) -0.0025(12)
C201 0.0069(10) 0.0107(11) 0.0183(12) 0.0053(9) 0.0026(9) -0.0023(8)
C202 0.0119(11) 0.0095(11) 0.0186(12) 0.0019(9) 0.0031(9) 0.0008(9)
C203 0.0117(11) 0.0127(11) 0.0233(12) 0.0079(10) 0.0013(9) 0.0027(9)
C204 0.0142(11) 0.0171(12) 0.0149(11) 0.0045(10) -0.0004(9) -0.0002(9)
C205 0.0144(11) 0.0119(11) 0.0189(12) 0.0007(9) 0.0047(9) 0.0013(9)
C206 0.0104(10) 0.0102(11) 0.0180(12) 0.0042(9) 0.0038(9) 0.0013(9)
C207 0.0122(11) 0.0089(11) 0.0192(12) -0.0002(9) 0.0048(9) 0.0004(9)
C209 0.0128(11) 0.0127(11) 0.0250(13) 0.0064(10) 0.0053(10) 0.0073(9)
C210 0.0095(11) 0.0153(11) 0.0275(13) 0.0098(10) 0.0048(10) 0.0049(9)
C211 0.0087(11) 0.0154(12) 0.0266(13) 0.0080(10) 0.0016(9) 0.0011(9)
C213 0.0137(12) 0.0213(13) 0.0383(15) 0.0127(11) 0.0042(11) 0.0074(10)
C214 0.0130(11) 0.0203(13) 0.0292(13) 0.0105(11) 0.0072(10) 0.0040(10)
N19 0.0206(10) 0.0178(10) 0.0150(10) 0.0033(8) 0.0079(8) 0.0057(8)
N18 0.0097(9) 0.0075(9) 0.0208(11) 0.0043(8) -0.0003(8) 0.0008(7)
Br3 0.02627(13) 0.02093(13) 0.01694(12) 0.00195(10) -0.00456(10) 0.00179(10)
N17 0.0155(10) 0.0130(9) 0.0130(10) 0.0037(8) 0.0049(8) 0.0041(8)
N16 0.0360(13) 0.0204(11) 0.0207(12) 0.0048(9) 0.0132(10) 0.0047(9)
N15 0.0153(10) 0.0068(9) 0.0241(12) 0.0009(8) 0.0075(8) 0.0021(7)

loop_
_atom_type_symbol
_atom_type_description
_atom_type_scat_dispersion_real
_atom_type_scat_dispersion_imag
_atom_type_scat_source
C C 0.0033 0.0016 'International Tables Vol C Tables 4.2.6.8 and 6.1.1.4'
H H 0.0000 0.0000 'International Tables Vol C Tables 4.2.6.8 and 6.1.1.4'
N N 0.0061 0.0033 'International Tables Vol C Tables 4.2.6.8 and 6.1.1.4'
O O 0.0106 0.0060 'International Tables Vol C Tables 4.2.6.8 and 6.1.1.4'
Br Br -0.2901 2.4595 'International Tables Vol C Tables 4.2.6.8 and 6.1.1.4'
Co Co 0.3494 0.9721 'International Tables Vol C Tables 4.2.6.8 and 6.1.1.4'

loop_
_geom_angle_atom_site_label_1
_geom_angle_atom_site_label_2
_geom_angle_atom_site_label_3
_geom_angle
_geom_angle_site_symmetry_1
_geom_angle_site_symmetry_3
O5 C1 C6 123.66(19) . .
O5 C1 C2 119.8(2) . .
C6 C1 C2 116.5(2) . .
C101 O1 Co1 122.43(13) . .
C107 N1 C109 118.01(19) . .
C107 N1 Co1 123.59(16) . .
C109 N1 Co1 118.06(14) . .
O1 Co1 O1 180.0 . 2_665
O1 Co1 N1 89.63(7) . 2_665
O1 Co1 N1 90.37(7) 2_665 2_665
O1 Co1 N1 90.37(7) . .
O1 Co1 N1 89.63(7) 2_665 .
N1 Co1 N1 180.0 2_665 .
O1 Co1 N2 92.21(8) . 2_665
O1 Co1 N2 87.79(8) 2_665 2_665
N1 Co1 N2 88.67(8) 2_665 2_665
N1 Co1 N2 91.33(8) . 2_665
O1 Co1 N2 87.79(8) . .
O1 Co1 N2 92.21(8) 2_665 .
N1 Co1 N2 91.33(8) 2_665 .
N1 Co1 N2 88.67(8) . .
N2 Co1 N2 180.0 2_665 .
C3 C2 C1 121.7(2) . .
C3 C2 H2 119.2 . .
C1 C2 H2 119.2 . .
C111 N2 Co1 119.66(14) . .
C111 N2 H112 108.8(17) . .
Co1 N2 H112 106.5(17) . .
C111 N2 H122 106.3(17) . .
Co1 N2 H122 109.5(16) . .
H112 N2 H122 105(2) . .
O3 Co2 O3 180.0 . 2_676
O3 Co2 N5 89.04(7) . .
O3 Co2 N5 90.96(7) 2_676 .
O3 Co2 N5 90.96(7) . 2_676
O3 Co2 N5 89.04(7) 2_676 2_676
N5 Co2 N5 180.00(8) . 2_676
O3 Co2 N6 91.94(8) . 2_676
O3 Co2 N6 88.06(8) 2_676 2_676
N5 Co2 N6 91.50(8) . 2_676
N5 Co2 N6 88.50(8) 2_676 2_676
O3 Co2 N6 88.06(8) . .
O3 Co2 N6 91.94(8) 2_676 .
N5 Co2 N6 88.50(8) . .
N5 Co2 N6 91.50(8) 2_676 .
N6 Co2 N6 180.0 2_676 .
C2 C3 C4 120.2(2) . .
C2 C3 H3 119.9 . .
C4 C3 H3 119.9 . .
C201 O3 Co2 119.97(13) . .
O5 Co3 N9 91.57(7) . .
O5 Co3 N11 93.98(7) . .
N9 Co3 N11 89.74(8) . .
O5 Co3 N14 91.09(7) . .
N9 Co3 N14 176.94(8) . .
N11 Co3 N14 88.57(8) . .
O5 Co3 N10 174.38(7) . .
N9 Co3 N10 93.73(8) . .
N11 Co3 N10 87.92(8) . .
N14 Co3 N10 83.66(8) . .
O5 Co3 N17 90.44(7) . .
N9 Co3 N17 91.24(7) . .
N11 Co3 N17 175.45(8) . .
N14 Co3 N17 90.25(8) . .
N10 Co3 N17 87.58(8) . .
C5 C4 C3 120.4(2) . .
C5 C4 Br5 119.15(18) . .
C3 C4 Br5 120.47(17) . .
C4 C5 C6 119.7(2) . .
C4 C5 H5 120.2 . .
C6 C5 H5 120.2 . .
C1 O5 Co3 120.93(13) . .
C207 N5 C209 118.07(18) . .
C207 N5 Co2 123.28(15) . .
C209 N5 Co2 118.39(14) . .
C5 C6 C1 121.4(2) . .
C5 C6 C7 117.7(2) . .
C1 C6 C7 120.58(19) . .
C211 N6 Co2 121.30(14) . .
C211 N6 H212 108.1(16) . .
Co2 N6 H212 108.6(16) . .
C211 N6 H222 106.9(16) . .
Co2 N6 H222 109.1(16) . .
H212 N6 H222 101(2) . .
N9 C7 C6 125.3(2) . .
N9 C7 H7 117.3 . .
C6 C7 H7 117.3 . .
N9 C9 C10 113.60(17) . .
N9 C9 H9A 108.8 . .
C10 C9 H9A 108.8 . .
N9 C9 H9B 108.8 . .
C10 C9 H9B 108.8 . .
H9A C9 H9B 107.7 . .
C7 N9 C9 116.76(18) . .
C7 N9 Co3 122.54(15) . .
C9 N9 Co3 120.65(13) . .
C11 C10 C9 110.24(18) . .
C11 C10 C13 107.73(17) . .
C9 C10 C13 106.38(17) . .
C11 C10 C14 112.44(18) . .
C9 C10 C14 109.71(17) . .
C13 C10 C14 110.15(18) . .
C11 N10 Co3 121.70(14) . .
C11 N10 H12A 109.2(15) . .
Co3 N10 H12A 107.5(15) . .
C11 N10 H12B 110.5(17) . .
Co3 N10 H12B 102.5(17) . .
H12A N10 H12B 104(2) . .
N10 C11 C10 113.31(17) . .
N10 C11 H11A 108.9 . .
C10 C11 H11A 108.9 . .
N10 C11 H11B 108.9 . .
C10 C11 H11B 108.9 . .
H11A C11 H11B 107.7 . .
N12 N11 Co3 123.36(15) . .
C10 C13 H13A 109.5 . .
C10 C13 H13B 109.5 . .
H13A C13 H13B 109.5 . .
C10 C13 H13C 109.5 . .
H13A C13 H13C 109.5 . .
H13B C13 H13C 109.5 . .
N13 N12 N11 175.0(3) . .
C10 C14 H14A 109.5 . .
C10 C14 H14B 109.5 . .
H14A C14 H14B 109.5 . .
C10 C14 H14C 109.5 . .
H14A C14 H14C 109.5 . .
H14B C14 H14C 109.5 . .
N15 N14 Co3 125.93(16) . .
O1 C101 C102 118.9(2) . .
O1 C101 C106 123.3(2) . .
C102 C101 C106 117.7(2) . .
C103 C102 C101 121.4(2) . .
C103 C102 H102 119.3 . .
C101 C102 H102 119.3 . .
C102 C103 C104 119.9(2) . .
C102 C103 H103 120.1 . .
C104 C103 H103 120.1 . .
C105 C104 C103 120.9(2) . .
C105 C104 Br1 119.33(17) . .
C103 C104 Br1 119.75(17) . .
C104 C105 C106 119.7(2) . .
C104 C105 H105 120.1 . .
C106 C105 H105 120.1 . .
C105 C106 C101 120.3(2) . .
C105 C106 C107 118.8(2) . .
C101 C106 C107 120.4(2) . .
N1 C107 C106 124.8(2) . .
N1 C107 H107 117.6 . .
C106 C107 H107 117.6 . .
N1 C109 C110 110.00(18) . .
N1 C109 H10A 109.7 . .
C110 C109 H10A 109.7 . .
N1 C109 H10B 109.7 . .
C110 C109 H10B 109.7 . .
H10A C109 H10B 108.2 . .
C113 C110 C111 111.2(2) . .
C113 C110 C114 109.7(2) . .
C111 C110 C114 106.76(19) . .
C113 C110 C109 110.33(19) . .
C111 C110 C109 111.22(19) . .
C114 C110 C109 107.5(2) . .
N2 C111 C110 115.46(19) . .
N2 C111 H11C 108.4 . .
C110 C111 H11C 108.4 . .
N2 C111 H11D 108.4 . .
C110 C111 H11D 108.4 . .
H11C C111 H11D 107.5 . .
C110 C113 H11G 109.5 . .
C110 C113 H11H 109.5 . .
H11G C113 H11H 109.5 . .
C110 C113 H11I 109.5 . .
H11G C113 H11I 109.5 . .
H11H C113 H11I 109.5 . .
C110 C114 H11J 109.5 . .
C110 C114 H11K 109.5 . .
H11J C114 H11K 109.5 . .
C110 C114 H11L 109.5 . .
H11J C114 H11L 109.5 . .
H11K C114 H11L 109.5 . .
O3 C201 C202 119.86(19) . .
O3 C201 C206 122.54(19) . .
C202 C201 C206 117.6(2) . .
C203 C202 C201 121.3(2) . .
C203 C202 H202 119.4 . .
C201 C202 H202 119.4 . .
C202 C203 C204 119.8(2) . .
C202 C203 H203 120.1 . .
C204 C203 H203 120.1 . .
C205 C204 C203 120.8(2) . .
C205 C204 Br3 119.55(17) . .
C203 C204 Br3 119.63(17) . .
C204 C205 C206 119.7(2) . .
C204 C205 H205 120.2 . .
C206 C205 H205 120.2 . .
C205 C206 C201 120.8(2) . .
C205 C206 C207 119.32(19) . .
C201 C206 C207 119.7(2) . .
N5 C207 C206 124.6(2) . .
N5 C207 H207 117.7 . .
C206 C207 H207 117.7 . .
N5 C209 C210 110.48(17) . .
N5 C209 H20A 109.6 . .
C210 C209 H20A 109.6 . .
N5 C209 H20B 109.6 . .
C210 C209 H20B 109.6 . .
H20A C209 H20B 108.1 . .
C213 C210 C214 110.45(18) . .
C213 C210 C211 106.52(19) . .
C214 C210 C211 110.19(18) . .
C213 C210 C209 107.18(18) . .
C214 C210 C209 111.16(19) . .
C211 C210 C209 111.20(18) . .
N6 C211 C210 114.48(19) . .
N6 C211 H21A 108.6 . .
C210 C211 H21A 108.6 . .
N6 C211 H21B 108.6 . .
C210 C211 H21B 108.6 . .
H21A C211 H21B 107.6 . .
C210 C213 H21E 109.5 . .
C210 C213 H21F 109.5 . .
H21E C213 H21F 109.5 . .
C210 C213 H21G 109.5 . .
H21E C213 H21G 109.5 . .
H21F C213 H21G 109.5 . .
C210 C214 H21H 109.5 . .
C210 C214 H21I 109.5 . .
H21H C214 H21I 109.5 . .
C210 C214 H21J 109.5 . .
H21H C214 H21J 109.5 . .
H21I C214 H21J 109.5 . .
N19 N18 N17 177.3(2) . .
N18 N17 Co3 114.15(14) . .
N16 N15 N14 174.5(2) . .

loop_
_geom_bond_atom_site_label_1
_geom_bond_atom_site_label_2
_geom_bond_distance
_geom_bond_site_symmetry_2
C1 O5 1.313(3) .
C1 C6 1.413(3) .
C1 C2 1.417(3) .
Br1 C104 1.901(2) .
O1 C101 1.316(3) .
O1 Co1 1.8946(15) .
N1 C107 1.286(3) .
N1 C109 1.465(3) .
N1 Co1 1.9252(18) .
Co1 N2 1.9600(19) 2_665
Co1 N2 1.9600(19) .
C2 C3 1.378(3) .
C2 H2 0.9500 .
N2 C111 1.485(3) .
N2 H112 0.86(3) .
N2 H122 0.86(3) .
Co2 O3 1.9165(14) .
Co2 O3 1.9165(14) 2_676
Co2 N5 1.9244(18) .
Co2 N5 1.9244(18) 2_676
Co2 N6 1.9614(19) 2_676
Co2 N6 1.9614(19) .
C3 C4 1.388(3) .
C3 H3 0.9500 .
O3 C201 1.325(3) .
Co3 O5 1.9008(15) .
Co3 N9 1.9234(18) .
Co3 N11 1.9588(18) .
Co3 N14 1.9632(19) .
Co3 N10 1.9739(19) .
Co3 N17 1.9763(18) .
C4 C5 1.378(3) .
C4 Br5 1.899(2) .
C5 C6 1.401(3) .
C5 H5 0.9500 .
N5 C207 1.283(3) .
N5 C209 1.469(3) .
C6 C7 1.444(3) .
N6 C211 1.483(3) .
N6 H212 0.82(3) .
N6 H222 0.90(3) .
C7 N9 1.288(3) .
C7 H7 0.9500 .
C9 N9 1.470(3) .
C9 C10 1.525(3) .
C9 H9A 0.9900 .
C9 H9B 0.9900 .
C10 C11 1.525(3) .
C10 C13 1.532(3) .
C10 C14 1.532(3) .
N10 C11 1.477(3) .
N10 H12A 0.87(3) .
N10 H12B 0.86(3) .
C11 H11A 0.9900 .
C11 H11B 0.9900 .
N11 N12 1.199(3) .
C13 H13A 0.9800 .
C13 H13B 0.9800 .
C13 H13C 0.9800 .
N13 N12 1.155(3) .
C14 H14A 0.9800 .
C14 H14B 0.9800 .
C14 H14C 0.9800 .
N14 N15 1.197(3) .
C101 C102 1.407(3) .
C101 C106 1.415(3) .
C102 C103 1.376(3) .
C102 H102 0.9500 .
C103 C104 1.393(3) .
C103 H103 0.9500 .
C104 C105 1.372(3) .
C105 C106 1.408(3) .
C105 H105 0.9500 .
C106 C107 1.443(3) .
C107 H107 0.9500 .
C109 C110 1.538(3) .
C109 H10A 0.9900 .
C109 H10B 0.9900 .
C110 C113 1.532(3) .
C110 C111 1.533(3) .
C110 C114 1.535(3) .
C111 H11C 0.9900 .
C111 H11D 0.9900 .
C113 H11G 0.9800 .
C113 H11H 0.9800 .
C113 H11I 0.9800 .
C114 H11J 0.9800 .
C114 H11K 0.9800 .
C114 H11L 0.9800 .
C201 C202 1.410(3) .
C201 C206 1.414(3) .
C202 C203 1.378(3) .
C202 H202 0.9500 .
C203 C204 1.397(3) .
C203 H203 0.9500 .
C204 C205 1.371(3) .
C204 Br3 1.901(2) .
C205 C206 1.401(3) .
C205 H205 0.9500 .
C206 C207 1.448(3) .
C207 H207 0.9500 .
C209 C210 1.541(3) .
C209 H20A 0.9900 .
C209 H20B 0.9900 .
C210 C213 1.531(3) .
C210 C214 1.532(3) .
C210 C211 1.533(3) .
C211 H21A 0.9900 .
C211 H21B 0.9900 .
C213 H21E 0.9800 .
C213 H21F 0.9800 .
C213 H21G 0.9800 .
C214 H21H 0.9800 .
C214 H21I 0.9800 .
C214 H21J 0.9800 .
N19 N18 1.155(3) .
N18 N17 1.216(3) .
N16 N15 1.164(3) .

loop_
_geom_torsion_atom_site_label_1
_geom_torsion_atom_site_label_2
_geom_torsion_atom_site_label_3
_geom_torsion_atom_site_label_4
_geom_torsion
_geom_torsion_site_symmetry_4
C101 O1 Co1 N1 -139.41(17) 2_665
C101 O1 Co1 N1 40.59(17) .
C101 O1 Co1 N2 -50.76(17) 2_665
C101 O1 Co1 N2 129.25(17) .
O5 C1 C2 C3 179.8(2) .
C6 C1 C2 C3 -1.8(3) .
C1 C2 C3 C4 0.8(4) .
C2 C3 C4 C5 1.4(3) .
C2 C3 C4 Br5 -179.28(17) .
C3 C4 C5 C6 -2.5(3) .
Br5 C4 C5 C6 178.13(16) .
C6 C1 O5 Co3 30.6(3) .
C2 C1 O5 Co3 -151.12(17) .
C4 C5 C6 C1 1.5(3) .
C4 C5 C6 C7 175.7(2) .
O5 C1 C6 C5 178.95(19) .
C2 C1 C6 C5 0.6(3) .
O5 C1 C6 C7 4.9(3) .
C2 C1 C6 C7 -173.4(2) .
C5 C6 C7 N9 166.7(2) .
C1 C6 C7 N9 -19.0(3) .
C6 C7 N9 C9 172.5(2) .
C6 C7 N9 Co3 -5.1(3) .
C10 C9 N9 C7 126.0(2) .
C10 C9 N9 Co3 -56.4(2) .
N9 C9 C10 C11 68.1(2) .
N9 C9 C10 C13 -175.34(17) .
N9 C9 C10 C14 -56.2(2) .
Co3 N10 C11 C10 50.4(2) .
C9 C10 C11 N10 -64.5(2) .
C13 C10 C11 N10 179.79(18) .
C14 C10 C11 N10 58.2(2) .
Co1 O1 C101 C102 152.01(16) .
Co1 O1 C101 C106 -28.1(3) .
O1 C101 C102 C103 -179.2(2) .
C106 C101 C102 C103 0.9(3) .
C101 C102 C103 C104 -0.6(3) .
C102 C103 C104 C105 -0.5(3) .
C102 C103 C104 Br1 176.83(17) .
C103 C104 C105 C106 1.3(3) .
Br1 C104 C105 C106 -176.05(16) .
C104 C105 C106 C101 -1.0(3) .
C104 C105 C106 C107 -173.9(2) .
O1 C101 C106 C105 -179.98(19) .
C102 C101 C106 C105 -0.1(3) .
O1 C101 C106 C107 -7.2(3) .
C102 C101 C106 C107 172.7(2) .
C109 N1 C107 C106 -165.0(2) .
Co1 N1 C107 C106 8.2(3) .
C105 C106 C107 N1 -169.2(2) .
C101 C106 C107 N1 17.9(3) .
C107 N1 C109 C110 102.8(2) .
Co1 N1 C109 C110 -70.8(2) .
N1 C109 C110 C113 -60.5(2) .
N1 C109 C110 C111 63.4(2) .
N1 C109 C110 C114 179.88(19) .
Co1 N2 C111 C110 54.2(3) .
C113 C110 C111 N2 66.9(3) .
C114 C110 C111 N2 -173.4(2) .
C109 C110 C111 N2 -56.5(3) .
Co2 O3 C201 C202 -145.90(16) .
Co2 O3 C201 C206 34.7(3) .
O3 C201 C202 C203 178.05(19) .
C206 C201 C202 C203 -2.5(3) .
C201 C202 C203 C204 0.8(3) .
C202 C203 C204 C205 1.8(3) .
C202 C203 C204 Br3 -178.60(16) .
C203 C204 C205 C206 -2.6(3) .
Br3 C204 C205 C206 177.87(16) .
C204 C205 C206 C201 0.7(3) .
C204 C205 C206 C207 175.0(2) .
O3 C201 C206 C205 -178.82(19) .
C202 C201 C206 C205 1.7(3) .
O3 C201 C206 C207 6.9(3) .
C202 C201 C206 C207 -172.55(19) .
C209 N5 C207 C206 168.94(19) .
Co2 N5 C207 C206 -5.0(3) .
C205 C206 C207 N5 162.2(2) .
C201 C206 C207 N5 -23.4(3) .
C207 N5 C209 C210 -104.2(2) .
Co2 N5 C209 C210 70.1(2) .
N5 C209 C210 C213 179.96(19) .
N5 C209 C210 C214 59.2(2) .
N5 C209 C210 C211 -64.0(2) .
Co2 N6 C211 C210 -53.7(2) .
C213 C210 C211 N6 172.83(18) .
C214 C210 C211 N6 -67.3(2) .
C209 C210 C211 N6 56.4(2) .
